data_7126394
loop_
_publ_author_name
'Babu, Kaki Raveendra'
'Han, Wendan'
'Chen, Jian-Bo'
'Li, Yang'
'Tang, Yuhai'
'Zhang, Wenquan'
'Xu, Wenbo'
'Xu, Silong'

_publ_section_title
;
 A three-component reaction of phosphorus ylides with isocyanates: facile
 synthesis of 2-amino-3-carboxylate-4-quinolones.
;
_journal_issue 44
_journal_name_full 'Chemical communications (Cambridge, England)'
_journal_page_first 5909
_journal_page_last 5912
_journal_paper_doi 10.1039/d0cc01401j
_journal_volume 56
_journal_year 2020
_chemical_formula_sum 'C13 H15 N O2 S'
_chemical_formula_weight 249.32
_space_group_crystal_system monoclinic
_space_group_IT_number 14
_space_group_name_Hall '-P 2ybc'
_space_group_name_H-M_alt 'P 1 21/c 1'
_atom_sites_solution_hydrogens geom
_audit_creation_method SHELXL-2016/6
_audit_update_record
;
2019-12-02 deposited with the CCDC.	2020-04-17 downloaded from the CCDC.
;
_cell_angle_alpha 90
_cell_angle_beta 116.037(5)
_cell_angle_gamma 90
_cell_formula_units_Z 4
_cell_length_a 15.037(7)
_cell_length_b 5.654(3)
_cell_length_c 16.695(8)
_cell_measurement_reflns_used 4686
_cell_measurement_temperature 296(2)
_cell_measurement_theta_max 26.43
_cell_measurement_theta_min 2.46
_cell_volume 1275.3(11)
_computing_cell_refinement 'Bruker SAINT'
_computing_data_collection 'Bruker APEX2'
_computing_data_reduction 'Bruker SAINT'
_computing_molecular_graphics 'Bruker SHELXTL'
_computing_publication_material 'Bruker SHELXTL'
_computing_structure_refinement 'SHELXL-2016/6 (Sheldrick, 2016)'
_computing_structure_solution 'SHELXS-97 (Sheldrick 2008)'
_diffrn_ambient_temperature 296(2)
_diffrn_measured_fraction_theta_full 1.000
_diffrn_measured_fraction_theta_max 0.997
_diffrn_measurement_device_type 'Bruker APEX-II CCD'
_diffrn_measurement_method '\f and \w scans'
_diffrn_radiation_type MoK\a
_diffrn_radiation_wavelength 0.71073
_diffrn_reflns_av_R_equivalents 0.0233
_diffrn_reflns_av_unetI/netI 0.0170
_diffrn_reflns_Laue_measured_fraction_full 1.000
_diffrn_reflns_Laue_measured_fraction_max 0.997
_diffrn_reflns_limit_h_max 18
_diffrn_reflns_limit_h_min -18
_diffrn_reflns_limit_k_max 7
_diffrn_reflns_limit_k_min -7
_diffrn_reflns_limit_l_max 20
_diffrn_reflns_limit_l_min -20
_diffrn_reflns_number 12841
_diffrn_reflns_point_group_measured_fraction_full 1.000
_diffrn_reflns_point_group_measured_fraction_max 0.997
_diffrn_reflns_theta_full 25.242
_diffrn_reflns_theta_max 26.499
_diffrn_reflns_theta_min 1.507
_exptl_absorpt_coefficient_mu 0.243
_exptl_absorpt_correction_type multi-scan
_exptl_crystal_colour colorless
_exptl_crystal_density_diffrn 1.298
_exptl_crystal_description lump
_exptl_crystal_F_000 528
_exptl_crystal_size_max 0.220
_exptl_crystal_size_mid 0.210
_exptl_crystal_size_min 0.200
_exptl_transmission_factor_max 0.953
_exptl_transmission_factor_min 0.948
_refine_diff_density_max 0.410
_refine_diff_density_min -0.215
_refine_diff_density_rms 0.043
_refine_ls_extinction_method none
_refine_ls_goodness_of_fit_ref 1.012
_refine_ls_hydrogen_treatment constr
_refine_ls_matrix_type full
_refine_ls_number_parameters 154
_refine_ls_number_reflns 2630
_refine_ls_number_restraints 0
_refine_ls_restrained_S_all 1.012
_refine_ls_R_factor_all 0.0505
_refine_ls_R_factor_gt 0.0385
_refine_ls_shift/su_max 0.000
_refine_ls_shift/su_mean 0.000
_refine_ls_structure_factor_coef Fsqd
_refine_ls_weighting_details 'w=1/[\s^2^(Fo^2^)+(0.0595P)^2^+0.4584P] where P=(Fo^2^+2Fc^2^)/3'
_refine_ls_weighting_scheme calc
_refine_ls_wR_factor_gt 0.1035
_refine_ls_wR_factor_ref 0.1124
_reflns_Friedel_coverage 0.000
_reflns_number_gt 2123
_reflns_number_total 2630
_reflns_threshold_expression 'I > 2\s(I)'
_cod_data_source_file d0cc01401j2.cif
_cod_data_source_block mo_Hexin_20190505_1_0m
_cod_depositor_comments 'Adding full bibliography for 7126391--7126394.cif.'
_cod_original_cell_volume 1275.4(11)
_cod_original_sg_symbol_H-M 'P 21/c'
_cod_database_code 7126394
_shelx_shelxl_version_number 2016/6
_shelx_space_group_comment
; 
The symmetry employed for this shelxl refinement is uniquely defined 
by the following loop, which should always be used as a source of 
symmetry information in preference to the above space-group names. 
They are only intended as comments. 
;
_shelx_estimated_absorpt_t_min 0.948
_shelx_estimated_absorpt_t_max 0.953

loop_
_space_group_symop_operation_xyz
'x, y, z'
'-x, y+1/2, -z+1/2'
'-x, -y, -z'
'x, -y-1/2, z-1/2'

loop_
_atom_site_label
_atom_site_type_symbol
_atom_site_fract_x
_atom_site_fract_y
_atom_site_fract_z
_atom_site_U_iso_or_equiv
_atom_site_adp_type
_atom_site_occupancy
_atom_site_site_symmetry_order
_atom_site_calc_flag
_atom_site_refinement_flags_posn
_atom_site_refinement_flags_adp
_atom_site_refinement_flags_occupancy
_atom_site_disorder_assembly
_atom_site_disorder_group
S1 S 0.40398(3) 0.80956(9) 0.23341(3) 0.04819(17) Uani 1 1 d . . . . .
C1 C 0.35662(14) 1.0537(4) 0.15608(16) 0.0613(6) Uani 1 1 d . . . . .
H1A H 0.384354 1.201693 0.186045 0.074 Uiso 1 1 calc R U . . .
H1B H 0.374521 1.034135 0.107285 0.074 Uiso 1 1 calc R U . . .
N1 N 0.21908(10) 0.9107(3) 0.17529(11) 0.0470(4) Uani 1 1 d . . . . .
O1 O 0.31586(8) 0.3027(2) 0.39163(9) 0.0483(3) Uani 1 1 d . . . . .
C2 C 0.24970(15) 1.0559(5) 0.12244(17) 0.0765(8) Uani 1 1 d . . . . .
H2A H 0.227418 1.216796 0.122702 0.092 Uiso 1 1 calc R U . . .
H2B H 0.219464 0.999563 0.061372 0.092 Uiso 1 1 calc R U . . .
O2 O 0.43596(9) 0.4499(3) 0.35945(9) 0.0563(4) Uani 1 1 d . . . . .
C3 C 0.28915(11) 0.7622(3) 0.23403(11) 0.0390(4) Uani 1 1 d . . . . .
C4 C 0.27244(12) 0.6000(3) 0.28601(12) 0.0428(4) Uani 1 1 d . . . . .
H4 H 0.208957 0.584832 0.281825 0.051 Uiso 1 1 calc R U . . .
C5 C 0.35005(12) 0.4511(3) 0.34725(12) 0.0423(4) Uani 1 1 d . . . . .
C6 C 0.38782(14) 0.1388(4) 0.45240(13) 0.0525(5) Uani 1 1 d . . . . .
H6A H 0.439430 0.224319 0.500956 0.063 Uiso 1 1 calc R U . . .
H6B H 0.418119 0.048713 0.421443 0.063 Uiso 1 1 calc R U . . .
C7 C 0.33481(16) -0.0238(4) 0.48793(15) 0.0597(5) Uani 1 1 d . . . . .
H7A H 0.381053 -0.134618 0.528526 0.090 Uiso 1 1 calc R U . . .
H7B H 0.305324 0.066951 0.518605 0.090 Uiso 1 1 calc R U . . .
H7C H 0.284099 -0.107952 0.439410 0.090 Uiso 1 1 calc R U . . .
C8 C 0.11665(11) 0.8958(3) 0.15681(11) 0.0390(4) Uani 1 1 d . . . . .
C9 C 0.07501(14) 1.0741(4) 0.18517(15) 0.0540(5) Uani 1 1 d . . . . .
H9 H 0.113576 1.200528 0.217609 0.065 Uiso 1 1 calc R U . . .
C10 C -0.02521(14) 1.0645(4) 0.16511(16) 0.0583(5) Uani 1 1 d . . . . .
H10 H -0.053641 1.185776 0.183665 0.070 Uiso 1 1 calc R U . . .
C11 C -0.08217(13) 0.8768(4) 0.11805(12) 0.0506(5) Uani 1 1 d . . . . .
H11 H -0.149099 0.871173 0.104438 0.061 Uiso 1 1 calc R U . . .
C12 C -0.03996(14) 0.6980(4) 0.09128(13) 0.0560(5) Uani 1 1 d . . . . .
H12 H -0.078302 0.569771 0.060204 0.067 Uiso 1 1 calc R U . . .
C13 C 0.05956(13) 0.7063(4) 0.11006(13) 0.0511(5) Uani 1 1 d . . . . .
H13 H 0.087619 0.584823 0.091240 0.061 Uiso 1 1 calc R U . . .

loop_
_atom_site_aniso_label
_atom_site_aniso_U_11
_atom_site_aniso_U_22
_atom_site_aniso_U_33
_atom_site_aniso_U_23
_atom_site_aniso_U_13
_atom_site_aniso_U_12
S1 0.0273(2) 0.0631(3) 0.0568(3) 0.0109(2) 0.02091(19) 0.00501(19)
C1 0.0424(10) 0.0656(14) 0.0861(15) 0.0255(12) 0.0377(11) 0.0085(9)
N1 0.0291(7) 0.0537(9) 0.0614(9) 0.0172(8) 0.0228(7) 0.0080(6)
O1 0.0325(6) 0.0542(8) 0.0588(8) 0.0186(6) 0.0207(6) 0.0116(5)
C2 0.0388(10) 0.107(2) 0.0823(16) 0.0530(15) 0.0254(11) 0.0092(12)
O2 0.0293(6) 0.0746(10) 0.0654(9) 0.0194(7) 0.0212(6) 0.0105(6)
C3 0.0267(7) 0.0458(9) 0.0452(9) 0.0007(7) 0.0164(7) 0.0048(7)
C4 0.0261(7) 0.0501(10) 0.0529(10) 0.0080(8) 0.0180(7) 0.0052(7)
C5 0.0310(8) 0.0507(10) 0.0459(9) 0.0048(8) 0.0178(7) 0.0050(7)
C6 0.0425(10) 0.0590(12) 0.0536(11) 0.0154(9) 0.0190(8) 0.0161(9)
C7 0.0669(13) 0.0559(12) 0.0596(12) 0.0113(10) 0.0307(11) 0.0105(10)
C8 0.0289(8) 0.0451(9) 0.0437(9) 0.0090(7) 0.0165(7) 0.0066(7)
C9 0.0399(9) 0.0483(11) 0.0786(14) -0.0093(10) 0.0304(9) -0.0027(8)
C10 0.0438(10) 0.0581(12) 0.0836(14) -0.0060(11) 0.0378(10) 0.0077(9)
C11 0.0275(8) 0.0723(13) 0.0497(10) 0.0059(10) 0.0149(7) 0.0032(8)
C12 0.0369(10) 0.0667(13) 0.0528(11) -0.0122(10) 0.0090(8) -0.0063(9)
C13 0.0389(9) 0.0575(12) 0.0533(11) -0.0091(9) 0.0170(8) 0.0071(9)

loop_
_atom_type_symbol
_atom_type_description
_atom_type_scat_dispersion_real
_atom_type_scat_dispersion_imag
_atom_type_scat_source
C C 0.0033 0.0016 'International Tables Vol C Tables 4.2.6.8 and 6.1.1.4'
H H 0.0000 0.0000 'International Tables Vol C Tables 4.2.6.8 and 6.1.1.4'
N N 0.0061 0.0033 'International Tables Vol C Tables 4.2.6.8 and 6.1.1.4'
O O 0.0106 0.0060 'International Tables Vol C Tables 4.2.6.8 and 6.1.1.4'
S S 0.1246 0.1234 'International Tables Vol C Tables 4.2.6.8 and 6.1.1.4'

loop_
_geom_angle_atom_site_label_1
_geom_angle_atom_site_label_2
_geom_angle_atom_site_label_3
_geom_angle
_geom_angle_site_symmetry_1
_geom_angle_site_symmetry_3
_geom_angle_publ_flag
C3 S1 C1 92.33(8) . . ?
C2 C1 S1 107.74(14) . . ?
C2 C1 H1A 110.2 . . ?
S1 C1 H1A 110.2 . . ?
C2 C1 H1B 110.2 . . ?
S1 C1 H1B 110.2 . . ?
H1A C1 H1B 108.5 . . ?
C3 N1 C2 116.25(15) . . ?
C3 N1 C8 122.35(14) . . ?
C2 N1 C8 120.66(15) . . ?
C5 O1 C6 115.57(14) . . ?
N1 C2 C1 111.12(17) . . ?
N1 C2 H2A 109.4 . . ?
C1 C2 H2A 109.4 . . ?
N1 C2 H2B 109.4 . . ?
C1 C2 H2B 109.4 . . ?
H2A C2 H2B 108.0 . . ?
C4 C3 N1 124.87(15) . . ?
C4 C3 S1 124.45(13) . . ?
N1 C3 S1 110.67(13) . . ?
C3 C4 C5 121.93(15) . . ?
C3 C4 H4 119.0 . . ?
C5 C4 H4 119.0 . . ?
O2 C5 O1 122.19(16) . . ?
O2 C5 C4 126.38(17) . . ?
O1 C5 C4 111.43(14) . . ?
O1 C6 C7 107.84(16) . . ?
O1 C6 H6A 110.1 . . ?
C7 C6 H6A 110.1 . . ?
O1 C6 H6B 110.1 . . ?
C7 C6 H6B 110.1 . . ?
H6A C6 H6B 108.5 . . ?
C6 C7 H7A 109.5 . . ?
C6 C7 H7B 109.5 . . ?
H7A C7 H7B 109.5 . . ?
C6 C7 H7C 109.5 . . ?
H7A C7 H7C 109.5 . . ?
H7B C7 H7C 109.5 . . ?
C9 C8 C13 119.95(16) . . ?
C9 C8 N1 119.42(17) . . ?
C13 C8 N1 120.62(16) . . ?
C8 C9 C10 119.76(19) . . ?
C8 C9 H9 120.1 . . ?
C10 C9 H9 120.1 . . ?
C11 C10 C9 120.28(18) . . ?
C11 C10 H10 119.9 . . ?
C9 C10 H10 119.9 . . ?
C12 C11 C10 119.70(17) . . ?
C12 C11 H11 120.2 . . ?
C10 C11 H11 120.2 . . ?
C11 C12 C13 120.64(19) . . ?
C11 C12 H12 119.7 . . ?
C13 C12 H12 119.7 . . ?
C8 C13 C12 119.66(18) . . ?
C8 C13 H13 120.2 . . ?
C12 C13 H13 120.2 . . ?

loop_
_geom_bond_atom_site_label_1
_geom_bond_atom_site_label_2
_geom_bond_distance
_geom_bond_site_symmetry_2
_geom_bond_publ_flag
S1 C3 1.7519(18) . ?
S1 C1 1.809(2) . ?
C1 C2 1.452(3) . ?
C1 H1A 0.9700 . ?
C1 H1B 0.9700 . ?
N1 C3 1.367(2) . ?
N1 C2 1.422(3) . ?
N1 C8 1.434(2) . ?
O1 C5 1.361(2) . ?
O1 C6 1.448(2) . ?
C2 H2A 0.9700 . ?
C2 H2B 0.9700 . ?
O2 C5 1.216(2) . ?
C3 C4 1.360(3) . ?
C4 C5 1.438(2) . ?
C4 H4 0.9300 . ?
C6 C7 1.499(3) . ?
C6 H6A 0.9700 . ?
C6 H6B 0.9700 . ?
C7 H7A 0.9600 . ?
C7 H7B 0.9600 . ?
C7 H7C 0.9600 . ?
C8 C9 1.376(3) . ?
C8 C13 1.381(3) . ?
C9 C10 1.394(3) . ?
C9 H9 0.9300 . ?
C10 C11 1.374(3) . ?
C10 H10 0.9300 . ?
C11 C12 1.369(3) . ?
C11 H11 0.9300 . ?
C12 C13 1.389(3) . ?
C12 H12 0.9300 . ?
C13 H13 0.9300 . ?

loop_
_geom_torsion_atom_site_label_1
_geom_torsion_atom_site_label_2
_geom_torsion_atom_site_label_3
_geom_torsion_atom_site_label_4
_geom_torsion
_geom_torsion_site_symmetry_1
_geom_torsion_site_symmetry_2
_geom_torsion_site_symmetry_3
_geom_torsion_site_symmetry_4
_geom_torsion_publ_flag
C3 S1 C1 C2 -10.5(2) . . . . ?
C3 N1 C2 C1 -12.8(3) . . . . ?
C8 N1 C2 C1 176.9(2) . . . . ?
S1 C1 C2 N1 14.5(3) . . . . ?
C2 N1 C3 C4 -175.7(2) . . . . ?
C8 N1 C3 C4 -5.5(3) . . . . ?
C2 N1 C3 S1 4.4(2) . . . . ?
C8 N1 C3 S1 174.58(14) . . . . ?
C1 S1 C3 C4 -176.14(18) . . . . ?
C1 S1 C3 N1 3.79(15) . . . . ?
N1 C3 C4 C5 -179.24(17) . . . . ?
S1 C3 C4 C5 0.7(3) . . . . ?
C6 O1 C5 O2 -1.7(3) . . . . ?
C6 O1 C5 C4 177.62(16) . . . . ?
C3 C4 C5 O2 -0.5(3) . . . . ?
C3 C4 C5 O1 -179.79(17) . . . . ?
C5 O1 C6 C7 -174.62(16) . . . . ?
C3 N1 C8 C9 111.0(2) . . . . ?
C2 N1 C8 C9 -79.2(3) . . . . ?
C3 N1 C8 C13 -69.8(2) . . . . ?
C2 N1 C8 C13 100.0(3) . . . . ?
C13 C8 C9 C10 -1.2(3) . . . . ?
N1 C8 C9 C10 178.05(18) . . . . ?
C8 C9 C10 C11 0.7(3) . . . . ?
C9 C10 C11 C12 0.4(3) . . . . ?
C10 C11 C12 C13 -1.0(3) . . . . ?
C9 C8 C13 C12 0.6(3) . . . . ?
N1 C8 C13 C12 -178.64(17) . . . . ?
C11 C12 C13 C8 0.5(3) . . . . ?
